data_2008024
loop_
_publ_author_name
'Faulmann, Christophe'
'Veldhuizen, Yvonne S. J.'
'Haasnoot, Jaap G.'
'Reedijk, Jan'
'Cassoux, Patrick'

_publ_section_title
;
 A New Ni(dmit)~2~ Salt with a Paramagnetic Cation:
 [Cu(bpy)~3~][Ni(C~3~S~5~)~2~]~2~
;
_journal_issue 12
_journal_name_full 'Acta Crystallographica Section C'
_journal_page_first 1827
_journal_page_last 1830
_journal_paper_doi 10.1107/S0108270198011007
_journal_volume 54
_journal_year 1998
_chemical_formula_iupac '[Cu (C10 H8 N2)3] '[Ni (C3 S5)2]2''
_chemical_formula_moiety 'C30 H24 Cu1 N6,2[C6 Ni S10]'
_chemical_formula_sum 'C42 H24 Cu N6 Ni2 S20'
_chemical_formula_weight 1434.84
_chemical_name_common '[Cu(bpy)3][Ni(dmit)2]2'
_chemical_name_systematic
;
[Tris-(2,2'-bipyridyl)copper(II)]-bis-[bis(2-thioxo-1,3-dithiole-4,5-
dithiolato)nickelate(III)]
;
_space_group_IT_number 15
_symmetry_cell_setting monoclinic
_symmetry_space_group_name_Hall '-C 2yc'
_symmetry_space_group_name_H-M 'C 1 2/c 1'
_audit_creation_method SHELXL-97
_cell_angle_alpha 90.00
_cell_angle_beta 94.650(11)
_cell_angle_gamma 90.00
_cell_formula_units_Z 4
_cell_length_a 17.066(2)
_cell_length_b 16.863(2)
_cell_length_c 18.487(2)
_cell_measurement_reflns_used 5000
_cell_measurement_temperature 160(2)
_cell_measurement_theta_max 24.22
_cell_measurement_theta_min 1.97
_cell_volume 5302.8(11)
_computing_cell_refinement 'IPDS Software'
_computing_data_collection 'IPDS Software (Stoe & Cie, 1996a)'
_computing_data_reduction 'X-RED (Stoe & Cie, 1996b)'
_computing_molecular_graphics 'CAMERON (Watkin et al., 1996)'
_computing_publication_material 'SHELXL97 (Sheldrick, 1997)'
_computing_structure_refinement 'SHELXL97 (Sheldrick, 1997)'
_computing_structure_solution 'SHELXS86 (Sheldrick, 1985)'
_diffrn_ambient_temperature 160(2)
_diffrn_measured_fraction_theta_full 0.986
_diffrn_measured_fraction_theta_max 0.986
_diffrn_measurement_device_type 'Stoe IPDS'
_diffrn_measurement_method \f
_diffrn_radiation_monochromator graphite
_diffrn_radiation_source 'fine-focus sealed tube'
_diffrn_radiation_type MoK\a
_diffrn_radiation_wavelength 0.71073
_diffrn_reflns_av_R_equivalents 0.048
_diffrn_reflns_av_sigmaI/netI 0.0350
_diffrn_reflns_limit_h_max 19
_diffrn_reflns_limit_h_min -19
_diffrn_reflns_limit_k_max 19
_diffrn_reflns_limit_k_min -19
_diffrn_reflns_limit_l_max 21
_diffrn_reflns_limit_l_min -20
_diffrn_reflns_number 16997
_diffrn_reflns_theta_full 24.22
_diffrn_reflns_theta_max 24.22
_diffrn_reflns_theta_min 1.97
_diffrn_standards_decay_% none
_exptl_absorpt_coefficient_mu 1.929
_exptl_absorpt_correction_T_max 0.923
_exptl_absorpt_correction_T_min 0.564
_exptl_absorpt_correction_type 'numerical (X-SHAPE; Stoe \& Cie, 1996c)'
_exptl_crystal_colour 'dark brown'
_exptl_crystal_density_diffrn 1.797
_exptl_crystal_density_method 'not measured'
_exptl_crystal_description 'rectangular plate'
_exptl_crystal_F_000 2892
_exptl_crystal_size_max 0.40
_exptl_crystal_size_mid 0.25
_exptl_crystal_size_min 0.03
_refine_diff_density_max 0.445
_refine_diff_density_min -0.596
_refine_ls_extinction_method none
_refine_ls_goodness_of_fit_ref 1.003
_refine_ls_hydrogen_treatment mixed
_refine_ls_matrix_type full
_refine_ls_number_parameters 321
_refine_ls_number_reflns 4212
_refine_ls_number_restraints 0
_refine_ls_restrained_S_all 1.003
_refine_ls_R_factor_all 0.039
_refine_ls_R_factor_gt 0.028
_refine_ls_shift/su_max 0.001
_refine_ls_shift/su_mean 0.000
_refine_ls_structure_factor_coef Fsqd
_refine_ls_weighting_details 'w = 1/[\s^2^(Fo^2^)+(0.0420P)^2^+1.3451P] where P = (Fo^2^+2Fc^2^)/3'
_refine_ls_weighting_scheme calc
_refine_ls_wR_factor_ref 0.070
_reflns_number_gt 3421
_reflns_number_total 4212
_reflns_threshold_expression I>2\s(I)
_cod_data_source_file sk1205.cif
_cod_data_source_block cubpy
_cod_depositor_comments
;
The following automatic conversions were performed:
'_symmetry_cell_setting' value 'Monoclinic ' changed to 'monoclinic'
according to '/home/saulius/struct/CIF-dictionaries/cif_core.dic'
dictionary named 'cif_core.dic' version 2.4.1 from 2010-06-29.

Automatic conversion script
Id: cif_fix_enum 1527 2010-12-29 10:47:43Z saulius 

The following automatic conversions were performed:

'_symmetry_cell_setting' value 'Monoclinic ' changed to 'monoclinic'
according to /home/saulius/struct/CIF-dictionaries/cif_core.dic
dictionary named 'cif_core.dic' version 2.4.1 from 2010-06-29.

Automatic conversion script
Id: cif_fix_values 1715 2011-07-08 13:25:40Z adriana 

The following automatic conversions were performed:

'_refine_ls_weighting_scheme' value 'calc w =
1/[\s^2^(Fo^2^)+(0.0420P)^2^+1.3451P] where P = (Fo^2^+2Fc^2^)/3' was
changed to 'calc'. New tag '_refine_ls_weighting_details' was
created. The value of the new tag was set to 'w =
1/[\s^2^(Fo^2^)+(0.0420P)^2^+1.3451P] where P = (Fo^2^+2Fc^2^)/3'.

Automatic conversion script
Id: cif_fix_values 3143 2015-03-26 13:38:13Z robertas 
;
_cod_original_sg_symbol_H-M 'C 2/c'
_cod_original_formula_sum 'C42 H24 Cu1 N6 Ni2 S20'
_cod_database_code 2008024

loop_
_symmetry_equiv_pos_as_xyz
'x, y, z'
'-x, y, -z+1/2'
'x+1/2, y+1/2, z'
'-x+1/2, y+1/2, -z+1/2'
'-x, -y, -z'
'x, -y, z-1/2'
'-x+1/2, -y+1/2, -z'
'x+1/2, -y+1/2, z-1/2'

loop_
_atom_site_label
_atom_site_fract_x
_atom_site_fract_y
_atom_site_fract_z
_atom_site_U_iso_or_equiv
_atom_site_adp_type
_atom_site_calc_flag
_atom_site_refinement_flags
_atom_site_occupancy
_atom_site_disorder_assembly
_atom_site_disorder_group
_atom_site_type_symbol
Ni 0.13263(2) 0.13006(2) 0.42240(2) 0.01859(11) Uani d . 1 . . Ni
S1 0.17327(4) 0.01115(4) 0.40327(4) 0.02024(17) Uani d . 1 . . S
S2 0.22632(4) 0.15255(4) 0.50599(4) 0.02554(18) Uani d . 1 . . S
S3 0.31756(5) -0.07802(5) 0.46529(4) 0.02714(19) Uani d . 1 . . S
S4 0.36443(5) 0.05018(5) 0.56368(5) 0.0332(2) Uani d . 1 . . S
S5 0.46573(5) -0.09301(6) 0.56085(5) 0.0411(2) Uani d . 1 . . S
S6 0.09889(5) 0.25220(5) 0.43298(5) 0.0343(2) Uani d . 1 . . S
S7 0.03135(4) 0.10279(4) 0.34861(4) 0.01898(16) Uani d . 1 . . S
S8 -0.04170(5) 0.34419(5) 0.36590(5) 0.0341(2) Uani d . 1 . . S
S9 -0.10758(4) 0.20541(4) 0.29219(4) 0.02378(18) Uani d . 1 . . S
S10 -0.19361(5) 0.35805(5) 0.27494(5) 0.0418(2) Uani d . 1 . . S
C1 0.25662(16) 0.00475(17) 0.46169(15) 0.0197(6) Uani d . 1 . . C
C2 0.27913(17) 0.06607(17) 0.50645(16) 0.0232(7) Uani d . 1 . . C
C3 0.38667(18) -0.04327(19) 0.53220(17) 0.0286(7) Uani d . 1 . . C
C4 0.01241(17) 0.25652(17) 0.37859(17) 0.0233(7) Uani d . 1 . . C
C5 -0.01793(16) 0.19189(17) 0.34326(15) 0.0190(6) Uani d . 1 . . C
C6 -0.11773(18) 0.30545(18) 0.30902(17) 0.0262(7) Uani d . 1 . . C
Cu 0 0.80990(3) 0.2500 0.01845(13) Uani d S 1 . . Cu
N1 -0.06112(14) 0.89345(14) 0.30467(12) 0.0188(5) Uani d . 1 . . N
N2 0.06645(13) 0.81452(14) 0.34953(12) 0.0178(5) Uani d . 1 . . N
N3 0.06440(14) 0.71440(15) 0.21411(12) 0.0204(5) Uani d . 1 . . N
C7 -0.12151(17) 0.93735(17) 0.27633(16) 0.0223(7) Uani d . 1 . . C
H7 -0.1376 0.9318 0.2262 0.027 Uiso calc R 1 . . H
C8 -0.16118(17) 0.99019(18) 0.31692(17) 0.0249(7) Uani d . 1 . . C
H8 -0.2038 1.0205 0.2952 0.030 Uiso calc R 1 . . H
C9 -0.13783(18) 0.99817(18) 0.38952(17) 0.0266(7) Uani d . 1 . . C
H9 -0.1644 1.0339 0.4188 0.032 Uiso calc R 1 . . H
C10 -0.07550(18) 0.95385(18) 0.41932(15) 0.0231(7) Uani d . 1 . . C
H10 -0.0586 0.9589 0.4693 0.028 Uiso calc R 1 . . H
C11 -0.03775(16) 0.90190(17) 0.37579(14) 0.0178(6) Uani d . 1 . . C
C12 0.03127(16) 0.85315(16) 0.40164(14) 0.0164(6) Uani d . 1 . . C
C13 0.05853(18) 0.84762(18) 0.47441(15) 0.0239(7) Uani d . 1 . . C
H13 0.0321 0.8741 0.5107 0.029 Uiso calc R 1 . . H
C14 0.12495(19) 0.8027(2) 0.49283(16) 0.0301(8) Uani d . 1 . . C
H14 0.1445 0.7975 0.5422 0.036 Uiso calc R 1 . . H
C15 0.16246(18) 0.76566(19) 0.43921(16) 0.0278(7) Uani d . 1 . . C
H15 0.2090 0.7358 0.4507 0.033 Uiso calc R 1 . . H
C16 0.13129(17) 0.77255(18) 0.36835(16) 0.0232(7) Uani d . 1 . . C
H16 0.1570 0.7464 0.3314 0.028 Uiso calc R 1 . . H
C17 0.03847(17) 0.64285(17) 0.23414(15) 0.0221(6) Uani d . 1 . . C
C18 0.0820(2) 0.57432(19) 0.22576(17) 0.0314(8) Uani d . 1 . . C
H18 0.0636 0.5245 0.2414 0.038 Uiso calc R 1 . . H
C19 0.1527(2) 0.5798(2) 0.19420(19) 0.0396(9) Uani d . 1 . . C
H19 0.1838 0.5338 0.1884 0.048 Uiso calc R 1 . . H
C20 0.1773(2) 0.6523(2) 0.17148(19) 0.0392(9) Uani d . 1 . . C
H20 0.2248 0.6570 0.1483 0.047 Uiso calc R 1 . . H
C21 0.13221(19) 0.7183(2) 0.18273(16) 0.0291(7) Uani d . 1 . . C
H21 0.1500 0.7686 0.1676 0.035 Uiso calc R 1 . . H

loop_
_atom_site_aniso_label
_atom_site_aniso_U_11
_atom_site_aniso_U_22
_atom_site_aniso_U_33
_atom_site_aniso_U_12
_atom_site_aniso_U_13
_atom_site_aniso_U_23
Ni 0.01343(19) 0.0159(2) 0.0262(2) -0.00055(14) 0.00033(15) -0.00093(15)
S1 0.0178(4) 0.0187(4) 0.0236(4) 0.0014(3) -0.0022(3) -0.0025(3)
S2 0.0208(4) 0.0186(4) 0.0360(4) -0.0012(3) -0.0052(3) -0.0043(3)
S3 0.0246(4) 0.0215(4) 0.0338(4) 0.0057(3) -0.0071(3) -0.0021(3)
S4 0.0271(4) 0.0257(4) 0.0436(5) -0.0014(3) -0.0157(4) -0.0030(4)
S5 0.0291(5) 0.0356(5) 0.0553(6) 0.0067(4) -0.0169(4) 0.0082(4)
S6 0.0204(4) 0.0184(4) 0.0614(6) 0.0013(3) -0.0127(4) -0.0093(4)
S7 0.0174(4) 0.0165(4) 0.0227(3) 0.0009(3) 0.0000(3) -0.0008(3)
S8 0.0212(4) 0.0200(4) 0.0590(5) 0.0051(3) -0.0087(4) -0.0063(4)
S9 0.0194(4) 0.0254(4) 0.0258(4) 0.0045(3) -0.0023(3) -0.0041(3)
S10 0.0301(5) 0.0326(5) 0.0600(6) 0.0137(4) -0.0132(4) -0.0024(4)
C1 0.0155(14) 0.0188(15) 0.0247(15) 0.0002(12) 0.0009(12) 0.0022(12)
C2 0.0185(15) 0.0199(16) 0.0310(16) -0.0007(12) -0.0001(13) 0.0034(13)
C3 0.0252(17) 0.0265(17) 0.0325(17) -0.0018(14) -0.0069(14) 0.0048(14)
C4 0.0156(14) 0.0198(15) 0.0347(16) 0.0022(12) 0.0018(13) -0.0020(13)
C5 0.0129(14) 0.0227(16) 0.0220(15) 0.0024(12) 0.0036(12) 0.0009(12)
C6 0.0205(15) 0.0231(16) 0.0350(17) 0.0038(13) 0.0022(14) -0.0007(13)
Cu 0.0181(3) 0.0218(3) 0.0153(2) 0.000 0.0011(2) 0.000
N1 0.0195(12) 0.0213(13) 0.0158(11) 0.0003(10) 0.0031(10) 0.0007(10)
N2 0.0182(12) 0.0199(13) 0.0149(11) -0.0021(10) -0.0007(10) 0.0012(9)
N3 0.0195(13) 0.0267(14) 0.0153(11) 0.0019(10) 0.0024(10) -0.0017(10)
C7 0.0220(15) 0.0231(16) 0.0213(14) 0.0017(13) -0.0014(12) 0.0033(12)
C8 0.0175(15) 0.0241(16) 0.0333(17) 0.0026(13) 0.0030(13) -0.0014(13)
C9 0.0264(17) 0.0231(16) 0.0322(17) -0.0020(13) 0.0136(14) -0.0045(13)
C10 0.0273(16) 0.0244(16) 0.0182(14) -0.0033(13) 0.0059(13) -0.0016(12)
C11 0.0189(14) 0.0197(15) 0.0151(13) -0.0074(12) 0.0025(12) 0.0016(11)
C12 0.0187(14) 0.0172(14) 0.0132(12) -0.0039(12) 0.0000(11) 0.0019(11)
C13 0.0284(17) 0.0280(17) 0.0154(13) -0.0062(13) 0.0024(12) 0.0009(12)
C14 0.0281(17) 0.044(2) 0.0169(15) -0.0041(15) -0.0068(14) 0.0072(14)
C15 0.0239(16) 0.0306(18) 0.0271(16) 0.0029(14) -0.0080(14) 0.0068(14)
C16 0.0200(15) 0.0273(16) 0.0219(15) 0.0015(13) -0.0002(13) -0.0003(12)
C17 0.0236(15) 0.0221(16) 0.0198(14) 0.0002(13) -0.0030(12) -0.0042(12)
C18 0.0352(19) 0.0230(17) 0.0346(18) 0.0065(14) -0.0051(15) -0.0047(14)
C19 0.040(2) 0.040(2) 0.0391(19) 0.0195(17) 0.0000(17) -0.0075(16)
C20 0.0323(19) 0.052(2) 0.0351(18) 0.0118(17) 0.0124(16) -0.0042(17)
C21 0.0289(18) 0.0331(19) 0.0263(16) 0.0049(14) 0.0080(14) 0.0001(13)

loop_
_atom_type_symbol
_atom_type_description
_atom_type_scat_dispersion_real
_atom_type_scat_dispersion_imag
_atom_type_scat_source
C C 0.0033 0.0016 'International Tables Vol C Tables 4.2.6.8 and 6.1.1.4'
H H 0.0000 0.0000 'International Tables Vol C Tables 4.2.6.8 and 6.1.1.4'
Ni Ni 0.3393 1.1124 'International Tables Vol C Tables 4.2.6.8 and 6.1.1.4'
S S 0.1246 0.1234 'International Tables Vol C Tables 4.2.6.8 and 6.1.1.4'
Cu Cu 0.3201 1.2651 'International Tables Vol C Tables 4.2.6.8 and 6.1.1.4'
N N 0.0061 0.0033 'International Tables Vol C Tables 4.2.6.8 and 6.1.1.4'

loop_
_geom_angle_atom_site_label_1
_geom_angle_atom_site_label_2
_geom_angle_atom_site_label_3
_geom_angle_site_symmetry_1
_geom_angle_site_symmetry_3
_geom_angle
_geom_angle_publ_flag
S6 Ni S1 . . 174.37(4) yes
S6 Ni S7 . . 93.14(3) yes
S1 Ni S7 . . 87.14(3) yes
S6 Ni S2 . . 87.43(3) yes
S1 Ni S2 . . 92.93(3) yes
S7 Ni S2 . . 173.52(4) yes
C1 S1 Ni . . 102.46(10) ?
C2 S2 Ni . . 102.24(10) ?
C1 S3 C3 . . 97.22(14) ?
C3 S4 C2 . . 97.48(14) ?
C4 S6 Ni . . 102.17(10) ?
C5 S7 Ni . . 102.27(10) ?
C6 S8 C4 . . 97.14(14) ?
C6 S9 C5 . . 97.26(14) ?
C2 C1 S1 . . 120.9(2) ?
C2 C1 S3 . . 116.6(2) ?
S1 C1 S3 . . 122.46(17) ?
C1 C2 S2 . . 121.4(2) ?
C1 C2 S4 . . 115.6(2) ?
S2 C2 S4 . . 123.00(17) ?
S5 C3 S4 . . 123.61(18) ?
S5 C3 S3 . . 123.4(2) ?
S4 C3 S3 . . 113.01(17) ?
C5 C4 S6 . . 121.7(2) ?
C5 C4 S8 . . 116.1(2) ?
S6 C4 S8 . . 122.23(17) ?
C4 C5 S7 . . 120.7(2) ?
C4 C5 S9 . . 116.1(2) ?
S7 C5 S9 . . 123.21(17) ?
S10 C6 S9 . . 122.88(18) ?
S10 C6 S8 . . 123.72(19) ?
S9 C6 S8 . . 113.39(17) ?
N1 Cu N1 . 2 93.97(13) yes
N1 Cu N2 . . 78.62(9) yes
N1 Cu N2 2 . 98.42(9) ?
N1 Cu N2 . 2 98.42(9) yes
N1 Cu N2 2 2 78.62(9) ?
N2 Cu N2 . 2 175.72(13) yes
N1 Cu N3 . 2 94.07(9) yes
N1 Cu N3 2 2 168.92(9) ?
N2 Cu N3 . 2 90.63(9) yes
N2 Cu N3 2 2 92.67(9) ?
N1 Cu N3 . . 168.92(9) yes
N1 Cu N3 2 . 94.07(9) ?
N2 Cu N3 . . 92.67(9) yes
N2 Cu N3 2 . 90.63(9) ?
N3 Cu N3 2 . 79.06(14) yes
C7 N1 C11 . . 118.6(3) ?
C7 N1 Cu . . 126.03(19) ?
C11 N1 Cu . . 115.31(19) ?
C16 N2 C12 . . 118.6(2) ?
C16 N2 Cu . . 126.2(2) ?
C12 N2 Cu . . 114.10(17) ?
C21 N3 C17 . . 118.6(3) ?
C21 N3 Cu . . 126.6(2) ?
C17 N3 Cu . . 114.22(19) ?
N1 C7 C8 . . 122.7(3) ?
C9 C8 C7 . . 118.6(3) ?
C8 C9 C10 . . 119.4(3) ?
C9 C10 C11 . . 119.5(3) ?
N1 C11 C10 . . 121.2(3) ?
N1 C11 C12 . . 114.8(3) ?
C10 C11 C12 . . 124.0(2) ?
N2 C12 C13 . . 121.8(3) ?
N2 C12 C11 . . 115.3(2) ?
C13 C12 C11 . . 122.9(3) ?
C14 C13 C12 . . 118.6(3) ?
C15 C14 C13 . . 119.5(3) ?
C14 C15 C16 . . 118.8(3) ?
N2 C16 C15 . . 122.7(3) ?
N3 C17 C18 . . 121.6(3) ?
N3 C17 C17 . 2 115.49(16) ?
C18 C17 C17 . 2 122.9(2) ?
C19 C18 C17 . . 118.9(3) ?
C20 C19 C18 . . 119.2(3) ?
C19 C20 C21 . . 119.1(3) ?
N3 C21 C20 . . 122.6(3) ?

loop_
_geom_bond_atom_site_label_1
_geom_bond_atom_site_label_2
_geom_bond_site_symmetry_2
_geom_bond_distance
_geom_bond_publ_flag
Ni S6 . 2.1517(9) yes
Ni S1 . 2.1602(8) yes
Ni S7 . 2.1628(8) yes
Ni S2 . 2.1651(8) yes
S1 C1 . 1.718(3) yes
S2 C2 . 1.714(3) yes
S3 C1 . 1.739(3) yes
S3 C3 . 1.740(3) yes
S4 C3 . 1.733(3) yes
S4 C2 . 1.750(3) yes
S5 C3 . 1.640(3) yes
S6 C4 . 1.719(3) yes
S7 C5 . 1.721(3) yes
S8 C6 . 1.731(3) yes
S8 C4 . 1.749(3) yes
S9 C6 . 1.727(3) yes
S9 C5 . 1.746(3) yes
S10 C6 . 1.652(3) yes
C1 C2 . 1.360(4) yes
C4 C5 . 1.352(4) yes
Cu N1 . 2.065(2) yes
Cu N1 2 2.065(2) ?
Cu N2 . 2.083(2) yes
Cu N2 2 2.083(2) ?
Cu N3 2 2.088(2) ?
Cu N3 . 2.088(2) yes
N1 C7 . 1.341(4) ?
N1 C11 . 1.350(4) ?
N2 C16 . 1.336(4) ?
N2 C12 . 1.344(4) ?
N3 C21 . 1.338(4) ?
N3 C17 . 1.347(4) ?
C7 C8 . 1.378(4) ?
C8 C9 . 1.375(4) ?
C9 C10 . 1.378(4) ?
C10 C11 . 1.383(4) ?
C11 C12 . 1.483(4) ?
C12 C13 . 1.390(4) ?
C13 C14 . 1.383(5) ?
C14 C15 . 1.373(5) ?
C15 C16 . 1.378(4) ?
C17 C18 . 1.389(4) ?
C17 C17 2 1.481(6) ?
C18 C19 . 1.385(5) ?
C19 C20 . 1.369(5) ?
C20 C21 . 1.379(5) ?

loop_
_geom_contact_atom_site_label_1
_geom_contact_atom_site_label_2
_geom_contact_distance
_geom_contact_site_symmetry_2
_geom_contact_publ_flag
S2 S2 3.3959(15) 7_556 yes
S2 S6 3.4936(11) 7_556 yes
S3 S8 3.4032(13) 3_545 yes
S3 S10 3.6705(13) 3_545 yes
S4 S6 3.3904(12) 7_556 yes
S4 S8 3.6581(11) 7_556 yes
S7 S9 3.4657(11) 2_555 yes
